data_4062326
loop_
_publ_author_name
'Gracia, Cecilia'
'Marco, Gema'
'Navarro, Rafael'
'Romero, Pilar'
'Soler, Tatiana'
'Urriolabeitia, Esteban P.'

_publ_section_title
;
 C-P and C-H Bond Activations and C-C Coupling in Bis-Phosphonium Salts
 Induced by Platinum(II) Complexes
;
_journal_issue 24
_journal_name_full Organometallics
_journal_page_first 4910
_journal_page_last 4921
_journal_paper_doi 10.1021/om0305465
_journal_volume 22
_journal_year 2003
_chemical_formula_sum 'C40 H33 I P2 Pt'
_chemical_formula_weight 897.59
_space_group_IT_number 2
_symmetry_cell_setting triclinic
_symmetry_space_group_name_Hall '-P 1'
_symmetry_space_group_name_H-M 'P -1'
_cell_angle_alpha 65.30(3)
_cell_angle_beta 76.17(3)
_cell_angle_gamma 72.61(3)
_cell_formula_units_Z 2
_cell_length_a 9.8225(16)
_cell_length_b 13.373(2)
_cell_length_c 14.254(2)
_cell_measurement_temperature 100(2)
_cell_volume 1609.2(4)
_diffrn_ambient_temperature 100(2)
_exptl_crystal_density_diffrn 1.852
_cod_depositor_comments
;
The following automatic conversions were performed:
'_symmetry_cell_setting' value 'Triclinic' changed to 'triclinic'
according to '/home/saulius/struct/CIF-dictionaries/cif_core.dic'
dictionary named 'cif_core.dic' version 2.4.1 from 2010-06-29.

Automatic conversion script
Id: cif_fix_enum 1527 2010-12-29 10:47:43Z saulius 
;
_cod_database_code 4062326

loop_
_symmetry_equiv_pos_as_xyz
'x, y, z'
'-x, -y, -z'

loop_
_atom_site_label
_atom_site_type_symbol
_atom_site_fract_x
_atom_site_fract_y
_atom_site_fract_z
_atom_site_U_iso_or_equiv
_atom_site_adp_type
_atom_site_occupancy
_atom_site_symmetry_multiplicity
_atom_site_calc_flag
_atom_site_refinement_flags
_atom_site_disorder_assembly
_atom_site_disorder_group
Pt1 Pt 0.905052(18) 0.311159(15) 0.230959(14) 0.01652(6) Uani 1 1 d . . .
I1 I 0.64747(3) 0.29402(2) 0.34213(2) 0.02038(8) Uani 1 1 d . . .
P1 P 1.00327(12) 0.34394(10) 0.34130(9) 0.0174(3) Uani 1 1 d . . .
P2 P 1.14817(12) 0.22179(10) 0.09013(9) 0.0167(3) Uani 1 1 d . . .
C1 C 0.8641(5) 0.2922(4) 0.1062(3) 0.0185(10) Uani 1 1 d . . .
C2 C 0.7309(5) 0.3257(4) 0.0712(3) 0.0205(11) Uani 1 1 d . . .
H2A H 0.6484 0.3565 0.1095 0.025 Uiso 1 1 calc R . .
C3 C 0.7156(5) 0.3153(4) -0.0177(3) 0.0205(11) Uani 1 1 d . . .
H3A H 0.6237 0.3419 -0.0408 0.025 Uiso 1 1 calc R . .
C4 C 0.8308(5) 0.2674(4) -0.0738(3) 0.0207(11) Uani 1 1 d . . .
H4A H 0.8171 0.2599 -0.1341 0.025 Uiso 1 1 calc R . .
C5 C 0.9674(5) 0.2295(4) -0.0427(3) 0.0179(10) Uani 1 1 d . . .
C6 C 0.9813(5) 0.2454(4) 0.0454(3) 0.0172(10) Uani 1 1 d . . .
C7 C 1.0863(5) 0.1727(4) -0.1035(3) 0.0182(10) Uani 1 1 d . . .
C8 C 1.1302(5) 0.2302(4) -0.2080(4) 0.0256(12) Uani 1 1 d . . .
H8A H 1.0893 0.3086 -0.2396 0.031 Uiso 1 1 calc R . .
C9 C 1.2303(5) 0.1769(4) -0.2657(4) 0.0315(13) Uani 1 1 d . . .
H9A H 1.2592 0.2182 -0.3369 0.038 Uiso 1 1 calc R . .
C10 C 1.2903(5) 0.0631(4) -0.2217(4) 0.0275(12) Uani 1 1 d . . .
H10A H 1.3595 0.0258 -0.2626 0.033 Uiso 1 1 calc R . .
C11 C 1.2497(5) 0.0043(4) -0.1188(4) 0.0229(11) Uani 1 1 d . . .
H11A H 1.2917 -0.0739 -0.0879 0.028 Uiso 1 1 calc R . .
C12 C 1.1488(5) 0.0581(4) -0.0602(3) 0.0216(11) Uani 1 1 d . . .
H12A H 1.1210 0.0164 0.0110 0.026 Uiso 1 1 calc R . .
C13 C 1.1920(4) 0.0809(4) 0.1852(3) 0.0167(10) Uani 1 1 d . . .
C14 C 1.3038(5) 0.0505(4) 0.2435(3) 0.0235(11) Uani 1 1 d . . .
H14A H 1.3600 0.1028 0.2304 0.028 Uiso 1 1 calc R . .
C15 C 1.3321(5) -0.0553(4) 0.3198(4) 0.0267(12) Uani 1 1 d . . .
H15A H 1.4073 -0.0754 0.3600 0.032 Uiso 1 1 calc R . .
C16 C 1.2527(5) -0.1329(4) 0.3389(4) 0.0265(12) Uani 1 1 d . . .
H16A H 1.2745 -0.2065 0.3908 0.032 Uiso 1 1 calc R . .
C17 C 1.1419(5) -0.1028(4) 0.2823(3) 0.0245(11) Uani 1 1 d . . .
H17A H 1.0866 -0.1558 0.2953 0.029 Uiso 1 1 calc R . .
C18 C 1.1102(5) 0.0039(4) 0.2067(3) 0.0213(11) Uani 1 1 d . . .
H18A H 1.0316 0.0247 0.1692 0.026 Uiso 1 1 calc R . .
C19 C 1.2936(4) 0.2445(4) -0.0158(3) 0.0157(10) Uani 1 1 d . . .
C20 C 1.4052(5) 0.1592(4) -0.0288(3) 0.0188(10) Uani 1 1 d . . .
H20A H 1.4093 0.0840 0.0202 0.023 Uiso 1 1 calc R . .
C21 C 1.5122(5) 0.1816(4) -0.1130(3) 0.0219(11) Uani 1 1 d . . .
H21A H 1.5881 0.1217 -0.1226 0.026 Uiso 1 1 calc R . .
C22 C 1.5087(5) 0.2900(4) -0.1821(3) 0.0212(11) Uani 1 1 d . . .
H22A H 1.5818 0.3055 -0.2400 0.025 Uiso 1 1 calc R . .
C23 C 1.3984(5) 0.3771(4) -0.1676(3) 0.0234(11) Uani 1 1 d . . .
H23A H 1.3981 0.4526 -0.2145 0.028 Uiso 1 1 calc R . .
C24 C 1.2893(5) 0.3557(4) -0.0861(3) 0.0217(11) Uani 1 1 d . . .
H24A H 1.2122 0.4155 -0.0777 0.026 Uiso 1 1 calc R . .
C25 C 1.1056(4) 0.3153(4) 0.1557(3) 0.0153(10) Uani 1 1 d . . .
C26 C 1.1921(5) 0.3665(4) 0.1720(3) 0.0174(10) Uani 1 1 d . . .
C27 C 1.3482(4) 0.3635(4) 0.1321(3) 0.0236(11) Uani 1 1 d . . .
H27A H 1.3854 0.3104 0.0962 0.035 Uiso 1 1 calc R . .
H27B H 1.4019 0.3391 0.1906 0.035 Uiso 1 1 calc R . .
H27C H 1.3595 0.4391 0.0834 0.035 Uiso 1 1 calc R . .
C28 C 1.1258(5) 0.4291(4) 0.2447(3) 0.0184(10) Uani 1 1 d . . .
H28A H 1.0726 0.5066 0.2072 0.022 Uiso 1 1 calc R . .
H28B H 1.2003 0.4334 0.2781 0.022 Uiso 1 1 calc R . .
C29 C 0.8999(5) 0.4125(4) 0.4302(3) 0.0182(10) Uani 1 1 d . . .
C30 C 0.9285(5) 0.3781(4) 0.5309(3) 0.0206(11) Uani 1 1 d . . .
H30A H 1.0131 0.3225 0.5530 0.025 Uiso 1 1 calc R . .
C31 C 0.8353(5) 0.4238(4) 0.5994(3) 0.0230(11) Uani 1 1 d . . .
H31A H 0.8555 0.3983 0.6687 0.028 Uiso 1 1 calc R . .
C32 C 0.7148(5) 0.5051(4) 0.5690(4) 0.0259(12) Uani 1 1 d . . .
H32A H 0.6511 0.5355 0.6172 0.031 Uiso 1 1 calc R . .
C33 C 0.6849(5) 0.5434(4) 0.4680(4) 0.0288(12) Uani 1 1 d . . .
H33A H 0.6019 0.6011 0.4460 0.035 Uiso 1 1 calc R . .
C34 C 0.7768(5) 0.4971(4) 0.3997(4) 0.0251(11) Uani 1 1 d . . .
H34A H 0.7560 0.5231 0.3305 0.030 Uiso 1 1 calc R . .
C35 C 1.1208(5) 0.2215(4) 0.4216(3) 0.0167(10) Uani 1 1 d . . .
C36 C 1.2627(5) 0.2172(4) 0.4254(3) 0.0213(11) Uani 1 1 d . . .
H36A H 1.3031 0.2808 0.3833 0.026 Uiso 1 1 calc R . .
C37 C 1.3451(5) 0.1210(4) 0.4900(4) 0.0242(11) Uani 1 1 d . . .
H37A H 1.4425 0.1182 0.4913 0.029 Uiso 1 1 calc R . .
C38 C 1.2871(5) 0.0293(4) 0.5525(4) 0.0237(11) Uani 1 1 d . . .
H38A H 1.3437 -0.0363 0.5978 0.028 Uiso 1 1 calc R . .
C39 C 1.1471(5) 0.0325(4) 0.5496(4) 0.0261(12) Uani 1 1 d . . .
H39A H 1.1071 -0.0310 0.5928 0.031 Uiso 1 1 calc R . .
C40 C 1.0647(5) 0.1275(4) 0.4841(3) 0.0223(11) Uani 1 1 d . . .
H40A H 0.9684 0.1286 0.4818 0.027 Uiso 1 1 calc R . .

loop_
_atom_site_aniso_label
_atom_site_aniso_U_11
_atom_site_aniso_U_22
_atom_site_aniso_U_33
_atom_site_aniso_U_23
_atom_site_aniso_U_13
_atom_site_aniso_U_12
Pt1 0.01276(10) 0.02117(11) 0.01808(10) -0.01099(8) -0.00065(7) -0.00298(7)
I1 0.01464(16) 0.02116(17) 0.02281(18) -0.00800(14) 0.00107(13) -0.00363(13)
P1 0.0156(6) 0.0204(7) 0.0180(6) -0.0103(5) -0.0006(5) -0.0033(5)
P2 0.0138(6) 0.0216(7) 0.0162(6) -0.0096(5) -0.0004(5) -0.0036(5)
C1 0.022(3) 0.017(3) 0.017(2) -0.006(2) -0.005(2) -0.005(2)
C2 0.014(2) 0.018(3) 0.030(3) -0.011(2) -0.002(2) -0.002(2)
C3 0.017(2) 0.022(3) 0.021(3) -0.007(2) -0.003(2) -0.005(2)
C4 0.023(3) 0.022(3) 0.017(3) -0.006(2) -0.004(2) -0.007(2)
C5 0.020(2) 0.018(2) 0.017(2) -0.006(2) -0.002(2) -0.007(2)
C6 0.016(2) 0.018(2) 0.018(2) -0.006(2) -0.004(2) -0.0044(19)
C7 0.016(2) 0.026(3) 0.019(3) -0.012(2) -0.001(2) -0.008(2)
C8 0.026(3) 0.026(3) 0.024(3) -0.010(2) -0.006(2) -0.001(2)
C9 0.035(3) 0.044(4) 0.014(3) -0.010(3) 0.002(2) -0.011(3)
C10 0.024(3) 0.037(3) 0.028(3) -0.020(3) 0.001(2) -0.005(2)
C11 0.018(3) 0.022(3) 0.031(3) -0.013(2) -0.005(2) -0.002(2)
C12 0.025(3) 0.028(3) 0.016(3) -0.008(2) -0.001(2) -0.013(2)
C13 0.016(2) 0.020(3) 0.015(2) -0.011(2) 0.0044(19) -0.004(2)
C14 0.017(3) 0.029(3) 0.024(3) -0.009(2) -0.002(2) -0.008(2)
C15 0.020(3) 0.034(3) 0.026(3) -0.013(2) -0.007(2) -0.001(2)
C16 0.030(3) 0.025(3) 0.019(3) -0.008(2) 0.001(2) -0.001(2)
C17 0.026(3) 0.028(3) 0.021(3) -0.011(2) 0.003(2) -0.012(2)
C18 0.019(3) 0.028(3) 0.018(3) -0.010(2) 0.000(2) -0.006(2)
C19 0.015(2) 0.023(3) 0.014(2) -0.010(2) -0.0006(19) -0.007(2)
C20 0.021(3) 0.018(3) 0.016(2) -0.006(2) -0.006(2) -0.002(2)
C21 0.016(2) 0.026(3) 0.026(3) -0.017(2) 0.002(2) -0.002(2)
C22 0.025(3) 0.033(3) 0.013(2) -0.010(2) -0.001(2) -0.016(2)
C23 0.027(3) 0.024(3) 0.020(3) -0.004(2) -0.009(2) -0.008(2)
C24 0.021(3) 0.024(3) 0.023(3) -0.011(2) -0.008(2) -0.002(2)
C25 0.010(2) 0.020(3) 0.015(2) -0.011(2) 0.0023(19) 0.0000(19)
C26 0.019(2) 0.018(3) 0.014(2) -0.006(2) -0.001(2) -0.005(2)
C27 0.018(3) 0.033(3) 0.023(3) -0.015(2) 0.001(2) -0.008(2)
C28 0.019(2) 0.023(3) 0.019(3) -0.011(2) -0.002(2) -0.009(2)
C29 0.016(2) 0.019(3) 0.022(3) -0.009(2) -0.001(2) -0.006(2)
C30 0.020(3) 0.019(3) 0.022(3) -0.006(2) -0.001(2) -0.006(2)
C31 0.031(3) 0.026(3) 0.015(3) -0.010(2) 0.001(2) -0.010(2)
C32 0.025(3) 0.028(3) 0.033(3) -0.019(2) 0.005(2) -0.011(2)
C33 0.017(3) 0.029(3) 0.044(3) -0.021(3) -0.004(2) 0.002(2)
C34 0.026(3) 0.028(3) 0.023(3) -0.012(2) -0.006(2) -0.003(2)
C35 0.021(3) 0.015(2) 0.014(2) -0.010(2) -0.002(2) 0.001(2)
C36 0.020(3) 0.026(3) 0.021(3) -0.011(2) 0.002(2) -0.010(2)
C37 0.014(2) 0.031(3) 0.031(3) -0.017(2) -0.006(2) 0.001(2)
C38 0.024(3) 0.023(3) 0.025(3) -0.014(2) -0.008(2) 0.005(2)
C39 0.036(3) 0.020(3) 0.021(3) -0.007(2) 0.002(2) -0.009(2)
C40 0.020(3) 0.027(3) 0.023(3) -0.013(2) -0.002(2) -0.005(2)

loop_
_geom_bond_atom_site_label_1
_geom_bond_atom_site_label_2
_geom_bond_distance
_geom_bond_site_symmetry_2
_geom_bond_publ_flag
Pt1 C25 2.010(4) . ?
Pt1 C1 2.042(4) . ?
Pt1 P1 2.2697(13) . ?
Pt1 I1 2.6628(9) . ?
P1 C35 1.805(4) . ?
P1 C29 1.810(5) . ?
P1 C28 1.832(4) . ?
P2 C25 1.759(4) . ?
P2 C6 1.793(4) . ?
P2 C13 1.798(4) . ?
P2 C19 1.805(4) . ?
C1 C2 1.392(6) . ?
C1 C6 1.420(6) . ?
C2 C3 1.378(6) . ?
C3 C4 1.375(6) . ?
C4 C5 1.395(6) . ?
C5 C6 1.401(6) . ?
C5 C7 1.492(6) . ?
C7 C8 1.389(6) . ?
C7 C12 1.392(6) . ?
C8 C9 1.355(6) . ?
C9 C10 1.378(6) . ?
C10 C11 1.368(6) . ?
C11 C12 1.370(6) . ?
C13 C18 1.383(6) . ?
C13 C14 1.395(6) . ?
C14 C15 1.374(6) . ?
C15 C16 1.380(6) . ?
C16 C17 1.373(6) . ?
C17 C18 1.381(6) . ?
C19 C20 1.367(6) . ?
C19 C24 1.398(6) . ?
C20 C21 1.385(6) . ?
C21 C22 1.366(6) . ?
C22 C23 1.383(6) . ?
C23 C24 1.375(6) . ?
C25 C26 1.348(6) . ?
C26 C27 1.497(6) . ?
C26 C28 1.509(6) . ?
C29 C30 1.384(6) . ?
C29 C34 1.398(6) . ?
C30 C31 1.380(6) . ?
C31 C32 1.361(6) . ?
C32 C33 1.385(6) . ?
C33 C34 1.377(6) . ?
C35 C40 1.386(6) . ?
C35 C36 1.391(6) . ?
C36 C37 1.379(6) . ?
C37 C38 1.372(6) . ?
C38 C39 1.373(6) . ?
C39 C40 1.377(6) . ?
